data_8105484
loop_
_publ_author_name
'Guerrab, Walid'
'Mague, Joel T.'
'Ramli, Youssef'

_publ_section_title
;
 Synthesis and crystal structure of
 3-octyl-5,5-diphenylimidazolidine-2,4-dione, C23H28N2O2
;
_journal_issue 6
_journal_name_full 'Zeitschrift f\"ur Kristallographie - New Crystal Structures'
_journal_page_first 1425
_journal_page_last 1427
_journal_paper_doi 10.1515/ncrs-2020-0347
_journal_volume 235
_journal_year 2020
_chemical_formula_moiety 'C23 H28 N2 O2'
_chemical_formula_sum 'C23 H28 N2 O2'
_chemical_formula_weight 364.47
_chemical_name_systematic
;
3-octyl-5,5-diphenylimidazolidine-2,4-dione
;
_space_group_crystal_system orthorhombic
_space_group_IT_number 61
_space_group_name_Hall '-P 2ac 2ab'
_space_group_name_H-M_alt 'P b c a'
_atom_sites_solution_hydrogens mixed
_atom_sites_solution_primary direct
_atom_sites_solution_secondary difmap
_cell_angle_alpha 90
_cell_angle_beta 90
_cell_angle_gamma 90
_cell_formula_units_Z 8
_cell_length_a 10.713(2)
_cell_length_b 15.689(3)
_cell_length_c 24.485(5)
_cell_measurement_reflns_used 9175
_cell_measurement_temperature 120(2)
_cell_measurement_theta_max 26.6320
_cell_measurement_theta_min 2.4478
_cell_volume 4115.3(14)
_computing_cell_refinement '<i>SAINT</i> [1]'
_computing_data_collection '<i>APEX3</i> [1]'
_computing_data_reduction '<i>SAINT</i> [1]'
_computing_molecular_graphics '<i>DIAMOND</i> [4]'
_computing_publication_material '<i>SHELXTL</i> [1]'
_computing_structure_refinement '<i>SHELXL-2018/1</i> [3]'
_computing_structure_solution '<i>SHELXT</i> [2]'
_diffrn_ambient_temperature 120(2)
_diffrn_detector_area_resol_mean 8.3333
_diffrn_measured_fraction_theta_full 0.995
_diffrn_measured_fraction_theta_max 0.988
_diffrn_measurement_device_type 'Bruker Smart APEX CCD'
_diffrn_measurement_method '\w scans'
_diffrn_radiation_monochromator graphite
_diffrn_radiation_type MoK\a
_diffrn_radiation_wavelength 0.71073
_diffrn_reflns_av_R_equivalents 0.0450
_diffrn_reflns_av_unetI/netI 0.0420
_diffrn_reflns_Laue_measured_fraction_full 0.995
_diffrn_reflns_Laue_measured_fraction_max 0.988
_diffrn_reflns_limit_h_max 14
_diffrn_reflns_limit_h_min -14
_diffrn_reflns_limit_k_max 21
_diffrn_reflns_limit_k_min -21
_diffrn_reflns_limit_l_max 32
_diffrn_reflns_limit_l_min -32
_diffrn_reflns_number 37198
_diffrn_reflns_point_group_measured_fraction_full 0.995
_diffrn_reflns_point_group_measured_fraction_max 0.988
_diffrn_reflns_theta_full 28.500
_diffrn_reflns_theta_max 28.834
_diffrn_reflns_theta_min 1.663
_diffrn_source 'fine-focus sealed tube'
_exptl_absorpt_coefficient_mu 0.075
_exptl_absorpt_correction_T_max 0.99
_exptl_absorpt_correction_T_min 0.86
_exptl_absorpt_correction_type multi-scan
_exptl_absorpt_process_details '<i>SADABS</i> [5]'
_exptl_crystal_colour colourless
_exptl_crystal_density_diffrn 1.177
_exptl_crystal_density_method 'not measured'
_exptl_crystal_description block
_exptl_crystal_F_000 1568
_exptl_crystal_size_max 0.268
_exptl_crystal_size_mid 0.212
_exptl_crystal_size_min 0.173
_exptl_transmission_factor_max 0.928
_exptl_transmission_factor_min 0.808
_refine_diff_density_max 0.593
_refine_diff_density_min -0.388
_refine_diff_density_rms 0.052
_refine_ls_extinction_coef .
_refine_ls_extinction_method none
_refine_ls_goodness_of_fit_ref 1.079
_refine_ls_hydrogen_treatment mixed
_refine_ls_matrix_type full
_refine_ls_number_parameters 325
_refine_ls_number_reflns 5321
_refine_ls_number_restraints 7
_refine_ls_restrained_S_all 1.099
_refine_ls_R_factor_all 0.0819
_refine_ls_R_factor_gt 0.0581
_refine_ls_shift/su_max 0.001
_refine_ls_shift/su_mean 0.000
_refine_ls_structure_factor_coef Fsqd
_refine_ls_weighting_details 'w=1/[\s^2^(Fo^2^)+(0.0901P)^2^+1.1449P] where P=(Fo^2^+2Fc^2^)/3'
_refine_ls_weighting_scheme calc
_refine_ls_wR_factor_gt 0.1584
_refine_ls_wR_factor_ref 0.1734
_reflns_Friedel_coverage 0.000
_reflns_Friedel_fraction_full .
_reflns_Friedel_fraction_max .
_reflns_number_gt 3818
_reflns_number_total 5321
_reflns_threshold_expression 'I > 2\s(I)'
_cod_data_source_file suppl_ncrs-2020-0347_suppl.cif
_cod_data_source_block JTM1029_0m_a
_cod_original_cell_volume 4115.2(14)
_cod_database_code 8105484
_shelx_space_group_comment
;
The symmetry employed for this shelxl refinement is uniquely defined
by the following loop, which should always be used as a source of
symmetry information in preference to the above space-group names.
They are only intended as comments.
;
_shelx_estimated_absorpt_t_min 0.980
_shelx_estimated_absorpt_t_max 0.987

loop_
_space_group_symop_operation_xyz
'x, y, z'
'-x+1/2, -y, z+1/2'
'-x, y+1/2, -z+1/2'
'x+1/2, -y+1/2, -z'
'-x, -y, -z'
'x-1/2, y, -z-1/2'
'x, -y-1/2, z-1/2'
'-x-1/2, y-1/2, z'

loop_
_atom_site_label
_atom_site_type_symbol
_atom_site_fract_x
_atom_site_fract_y
_atom_site_fract_z
_atom_site_U_iso_or_equiv
_atom_site_adp_type
_atom_site_occupancy
_atom_site_site_symmetry_order
_atom_site_calc_flag
_atom_site_refinement_flags_posn
_atom_site_refinement_flags_adp
_atom_site_refinement_flags_occupancy
_atom_site_disorder_assembly
_atom_site_disorder_group
O1 O 0.33531(12) 0.68022(8) 0.33935(5) 0.0385(3) Uani 1 1 d . . . . .
O2 O 0.33600(10) 0.48148(7) 0.47518(5) 0.0309(3) Uani 1 1 d . . . . .
N1 N 0.30784(11) 0.57315(8) 0.40191(5) 0.0259(3) Uani 1 1 d . . . . .
N2 N 0.48008(11) 0.58444(8) 0.45134(5) 0.0240(3) Uani 1 1 d . . . . .
H2 H 0.539(2) 0.5660(13) 0.4760(8) 0.045(6) Uiso 1 1 d . . . . .
C1 C 0.49855(13) 0.64548(9) 0.40708(6) 0.0235(3) Uani 1 1 d . . . . .
C2 C 0.37159(15) 0.63796(10) 0.37749(6) 0.0273(3) Uani 1 1 d . . . . .
C3 C 0.37333(13) 0.53981(9) 0.44630(6) 0.0241(3) Uani 1 1 d . . . . .
C4 C 0.18987(14) 0.53876(11) 0.38085(7) 0.0304(3) Uani 1 1 d . . . . .
H4A H 0.1394(18) 0.5228(12) 0.4129(8) 0.037(5) Uiso 1 1 d . . . . .
H4B H 0.1471(17) 0.5856(13) 0.3640(8) 0.038(5) Uiso 1 1 d . . . . .
C5 C 0.21126(16) 0.46656(11) 0.34090(7) 0.0331(4) Uani 1 1 d . . . . .
H5A H 0.2454(17) 0.4159(12) 0.3607(7) 0.034(5) Uiso 1 1 d . . . . .
H5B H 0.2702(19) 0.4854(12) 0.3140(8) 0.037(5) Uiso 1 1 d . . . . .
C6 C 0.09186(18) 0.44142(12) 0.31186(8) 0.0415(4) Uani 1 1 d . . . . .
H6A H 0.025(2) 0.4211(16) 0.3411(10) 0.067(7) Uiso 1 1 d . . . . .
H6B H 0.059(2) 0.4950(17) 0.2967(11) 0.071(7) Uiso 1 1 d . . . . .
C7 C 0.1069(2) 0.37575(12) 0.26736(8) 0.0477(5) Uani 0.684(2) 1 d D . P A 1
H7A H 0.140811 0.322192 0.282764 0.057 Uiso 0.684(2) 1 calc R U P A 1
H7B H 0.165522 0.396798 0.239156 0.057 Uiso 0.684(2) 1 calc R U P A 1
C8 C -0.0235(3) 0.35947(17) 0.24178(11) 0.0425(7) Uani 0.684(2) 1 d D . P A 1
H8A H -0.080554 0.340867 0.271257 0.051 Uiso 0.684(2) 1 calc R U P A 1
H8B H -0.055531 0.414372 0.227633 0.051 Uiso 0.684(2) 1 calc R U P A 1
C9 C -0.0302(2) 0.29496(18) 0.19642(10) 0.0421(6) Uani 0.684(2) 1 d D . P A 1
H9A H -0.118996 0.282916 0.188335 0.050 Uiso 0.684(2) 1 calc R U P A 1
H9B H 0.008621 0.241203 0.209069 0.050 Uiso 0.684(2) 1 calc R U P A 1
C10 C 0.0340(3) 0.3232(2) 0.14413(11) 0.0476(6) Uani 0.684(2) 1 d D . P A 1
H10A H 0.002819 0.380240 0.133587 0.057 Uiso 0.684(2) 1 calc R U P A 1
H10B H 0.124932 0.327704 0.150632 0.057 Uiso 0.684(2) 1 calc R U P A 1
C11 C 0.0105(6) 0.2613(4) 0.09809(18) 0.0645(10) Uani 0.684(2) 1 d D . P A 1
H11A H 0.053012 0.281315 0.065056 0.097 Uiso 0.684(2) 1 calc R U P A 1
H11B H 0.042580 0.204985 0.108171 0.097 Uiso 0.684(2) 1 calc R U P A 1
H11C H -0.079444 0.257482 0.091139 0.097 Uiso 0.684(2) 1 calc R U P A 1
C7A C 0.1069(2) 0.37575(12) 0.26736(8) 0.0477(5) Uani 0.316(2) 1 d D . P A 2
H7C H 0.105359 0.319574 0.285764 0.057 Uiso 0.316(2) 1 calc R U P A 2
H7D H 0.192592 0.383068 0.252941 0.057 Uiso 0.316(2) 1 calc R U P A 2
C8A C 0.0225(6) 0.3676(3) 0.21792(19) 0.0425(7) Uani 0.316(2) 1 d D . P A 2
H8C H -0.062119 0.352740 0.231067 0.051 Uiso 0.316(2) 1 calc R U P A 2
H8D H 0.016812 0.424293 0.200408 0.051 Uiso 0.316(2) 1 calc R U P A 2
C9A C 0.0581(5) 0.3043(4) 0.1749(2) 0.0421(6) Uani 0.316(2) 1 d D . P A 2
H9C H 0.073624 0.248257 0.192118 0.050 Uiso 0.316(2) 1 calc R U P A 2
H9D H 0.136410 0.322955 0.157012 0.050 Uiso 0.316(2) 1 calc R U P A 2
C10A C -0.0435(5) 0.2951(4) 0.1320(2) 0.0476(6) Uani 0.316(2) 1 d D . P A 2
H10C H -0.117489 0.267700 0.148721 0.057 Uiso 0.316(2) 1 calc R U P A 2
H10D H -0.068744 0.352372 0.119108 0.057 Uiso 0.316(2) 1 calc R U P A 2
C11A C -0.0009(13) 0.2428(10) 0.0840(4) 0.0645(10) Uani 0.316(2) 1 d D . P A 2
H11D H -0.068781 0.238320 0.057389 0.097 Uiso 0.316(2) 1 calc R U P A 2
H11E H 0.071382 0.270304 0.066943 0.097 Uiso 0.316(2) 1 calc R U P A 2
H11F H 0.022657 0.185667 0.096544 0.097 Uiso 0.316(2) 1 calc R U P A 2
C12 C 0.52079(13) 0.73514(9) 0.42966(6) 0.0240(3) Uani 1 1 d . . . . .
C13 C 0.42174(15) 0.78553(10) 0.44700(7) 0.0315(3) Uani 1 1 d . . . . .
H13 H 0.3405(18) 0.7641(12) 0.4427(8) 0.035(5) Uiso 1 1 d . . . . .
C14 C 0.44298(17) 0.86504(11) 0.46929(8) 0.0390(4) Uani 1 1 d . . . . .
H14 H 0.375(2) 0.9007(15) 0.4806(10) 0.059(6) Uiso 1 1 d . . . . .
C15 C 0.56401(18) 0.89538(11) 0.47466(8) 0.0424(4) Uani 1 1 d . . . . .
H15 H 0.5789(19) 0.9536(13) 0.4916(8) 0.044(5) Uiso 1 1 d . . . . .
C16 C 0.66371(17) 0.84577(12) 0.45778(9) 0.0429(4) Uani 1 1 d . . . . .
H16 H 0.751(2) 0.8679(14) 0.4602(9) 0.053(6) Uiso 1 1 d . . . . .
C17 C 0.64206(15) 0.76573(10) 0.43551(7) 0.0336(4) Uani 1 1 d . . . . .
H17 H 0.7118(19) 0.7340(13) 0.4227(8) 0.042(5) Uiso 1 1 d . . . . .
C18 C 0.60093(15) 0.61821(10) 0.36724(6) 0.0289(3) Uani 1 1 d . . . . .
C19 C 0.6164(2) 0.66353(14) 0.31905(7) 0.0444(4) Uani 1 1 d . . . . .
H19 H 0.565(2) 0.7091(15) 0.3121(10) 0.058(7) Uiso 1 1 d . . . . .
C20 C 0.7112(2) 0.64236(17) 0.28300(9) 0.0586(6) Uani 1 1 d . . . . .
H20 H 0.720(3) 0.6718(16) 0.2539(12) 0.072(8) Uiso 1 1 d . . . . .
C21 C 0.7906(2) 0.57658(16) 0.29486(10) 0.0590(6) Uani 1 1 d . . . . .
H21 H 0.857(2) 0.5639(16) 0.2693(12) 0.076(8) Uiso 1 1 d . . . . .
C22 C 0.7757(2) 0.53048(15) 0.34221(11) 0.0603(6) Uani 1 1 d . . . . .
H22 H 0.832(2) 0.4834(17) 0.3530(11) 0.071(8) Uiso 1 1 d . . . . .
C23 C 0.68026(18) 0.55122(11) 0.37867(9) 0.0421(4) Uani 1 1 d . . . . .
H23 H 0.671(2) 0.5173(14) 0.4128(10) 0.051(6) Uiso 1 1 d . . . . .

loop_
_atom_site_aniso_label
_atom_site_aniso_U_11
_atom_site_aniso_U_22
_atom_site_aniso_U_33
_atom_site_aniso_U_23
_atom_site_aniso_U_13
_atom_site_aniso_U_12
O1 0.0459(7) 0.0385(7) 0.0310(6) 0.0098(5) -0.0151(5) -0.0032(5)
O2 0.0244(5) 0.0337(6) 0.0347(6) 0.0106(5) -0.0023(4) -0.0037(4)
N1 0.0250(6) 0.0292(6) 0.0237(6) 0.0020(5) -0.0052(5) -0.0004(5)
N2 0.0218(6) 0.0268(6) 0.0235(6) 0.0061(5) -0.0037(5) -0.0012(5)
C1 0.0277(7) 0.0226(7) 0.0204(7) 0.0025(5) -0.0013(5) 0.0000(5)
C2 0.0313(8) 0.0274(7) 0.0233(7) -0.0001(6) -0.0048(6) 0.0007(6)
C3 0.0225(7) 0.0258(7) 0.0241(7) 0.0012(5) -0.0003(5) 0.0025(5)
C4 0.0231(7) 0.0366(9) 0.0315(8) -0.0001(6) -0.0066(6) -0.0008(6)
C5 0.0286(8) 0.0358(9) 0.0348(8) -0.0030(7) -0.0060(7) 0.0002(7)
C6 0.0393(10) 0.0399(10) 0.0454(10) -0.0038(8) -0.0166(8) 0.0007(8)
C7 0.0648(13) 0.0355(9) 0.0428(10) -0.0014(8) -0.0192(9) 0.0010(9)
C8 0.0587(19) 0.0400(12) 0.0289(14) 0.0021(12) -0.0135(12) -0.0011(12)
C9 0.0377(12) 0.0489(14) 0.0396(13) -0.0050(11) -0.0038(10) -0.0064(11)
C10 0.0428(15) 0.0604(17) 0.0394(14) -0.0032(12) -0.0030(12) -0.0095(12)
C11 0.064(2) 0.084(3) 0.045(3) -0.0188(18) 0.009(2) -0.011(2)
C7A 0.0648(13) 0.0355(9) 0.0428(10) -0.0014(8) -0.0192(9) 0.0010(9)
C8A 0.0587(19) 0.0400(12) 0.0289(14) 0.0021(12) -0.0135(12) -0.0011(12)
C9A 0.0377(12) 0.0489(14) 0.0396(13) -0.0050(11) -0.0038(10) -0.0064(11)
C10A 0.0428(15) 0.0604(17) 0.0394(14) -0.0032(12) -0.0030(12) -0.0095(12)
C11A 0.064(2) 0.084(3) 0.045(3) -0.0188(18) 0.009(2) -0.011(2)
C12 0.0268(7) 0.0242(7) 0.0209(7) 0.0014(5) -0.0017(5) 0.0025(5)
C13 0.0270(8) 0.0312(8) 0.0363(8) -0.0010(6) -0.0023(6) 0.0046(6)
C14 0.0372(9) 0.0330(9) 0.0470(10) -0.0072(7) -0.0012(8) 0.0118(7)
C15 0.0456(10) 0.0284(8) 0.0531(11) -0.0135(8) -0.0062(9) 0.0048(7)
C16 0.0335(9) 0.0362(9) 0.0590(12) -0.0152(8) -0.0049(8) -0.0013(7)
C17 0.0283(8) 0.0305(8) 0.0421(9) -0.0097(7) -0.0012(7) 0.0029(6)
C18 0.0325(8) 0.0280(7) 0.0263(7) -0.0061(6) 0.0049(6) -0.0042(6)
C19 0.0516(11) 0.0533(11) 0.0281(9) 0.0024(8) 0.0087(8) 0.0000(9)
C20 0.0676(15) 0.0772(16) 0.0310(10) -0.0052(10) 0.0188(10) -0.0115(13)
C21 0.0543(13) 0.0679(14) 0.0550(13) -0.0278(11) 0.0288(11) -0.0085(11)
C22 0.0538(13) 0.0495(12) 0.0777(16) -0.0138(11) 0.0298(12) 0.0079(10)
C23 0.0417(10) 0.0333(9) 0.0515(11) -0.0011(8) 0.0164(8) 0.0042(7)

loop_
_atom_type_symbol
_atom_type_description
_atom_type_scat_dispersion_real
_atom_type_scat_dispersion_imag
_atom_type_scat_source
C C 0.0033 0.0016 'International Tables Vol C Tables 4.2.6.8 and 6.1.1.4'
H H 0.0000 0.0000 'International Tables Vol C Tables 4.2.6.8 and 6.1.1.4'
N N 0.0061 0.0033 'International Tables Vol C Tables 4.2.6.8 and 6.1.1.4'
O O 0.0106 0.0060 'International Tables Vol C Tables 4.2.6.8 and 6.1.1.4'

loop_
_geom_angle_atom_site_label_1
_geom_angle_atom_site_label_2
_geom_angle_atom_site_label_3
_geom_angle
_geom_angle_site_symmetry_1
_geom_angle_site_symmetry_3
C2 N1 C3 111.68(12) . .
C2 N1 C4 123.47(13) . .
C3 N1 C4 124.66(13) . .
C3 N2 C1 112.85(12) . .
C3 N2 H2 118.6(13) . .
C1 N2 H2 127.0(13) . .
N2 C1 C18 112.79(12) . .
N2 C1 C12 110.86(11) . .
C18 C1 C12 112.09(12) . .
N2 C1 C2 100.29(11) . .
C18 C1 C2 108.11(12) . .
C12 C1 C2 112.12(12) . .
O1 C2 N1 125.92(14) . .
O1 C2 C1 127.07(14) . .
N1 C2 C1 107.00(12) . .
O2 C3 N2 127.83(13) . .
O2 C3 N1 124.49(13) . .
N2 C3 N1 107.66(12) . .
N1 C4 C5 111.82(13) . .
N1 C4 H4A 106.6(11) . .
C5 C4 H4A 114.0(11) . .
N1 C4 H4B 106.3(12) . .
C5 C4 H4B 111.6(12) . .
H4A C4 H4B 106.0(16) . .
C4 C5 C6 111.72(14) . .
C4 C5 H5A 109.6(10) . .
C6 C5 H5A 109.3(10) . .
C4 C5 H5B 108.2(12) . .
C6 C5 H5B 108.3(12) . .
H5A C5 H5B 109.7(16) . .
C7A C6 C5 115.24(17) . .
C7 C6 C5 115.24(17) . .
C7A C6 H6A 110.8(14) . .
C7 C6 H6A 110.8(14) . .
C5 C6 H6A 109.2(13) . .
C7A C6 H6B 110.4(15) . .
C7 C6 H6B 110.4(15) . .
C5 C6 H6B 104.9(15) . .
H6A C6 H6B 106(2) . .
C6 C7 C8 107.92(18) . .
C6 C7 H7A 110.1 . .
C8 C7 H7A 110.1 . .
C6 C7 H7B 110.1 . .
C8 C7 H7B 110.1 . .
H7A C7 H7B 108.4 . .
C9 C8 C7 116.9(2) . .
C9 C8 H8A 108.1 . .
C7 C8 H8A 108.1 . .
C9 C8 H8B 108.1 . .
C7 C8 H8B 108.1 . .
H8A C8 H8B 107.3 . .
C8 C9 C10 113.9(2) . .
C8 C9 H9A 108.8 . .
C10 C9 H9A 108.8 . .
C8 C9 H9B 108.8 . .
C10 C9 H9B 108.8 . .
H9A C9 H9B 107.7 . .
C11 C10 C9 111.5(3) . .
C11 C10 H10A 109.3 . .
C9 C10 H10A 109.3 . .
C11 C10 H10B 109.3 . .
C9 C10 H10B 109.3 . .
H10A C10 H10B 108.0 . .
C10 C11 H11A 109.5 . .
C10 C11 H11B 109.5 . .
H11A C11 H11B 109.5 . .
C10 C11 H11C 109.5 . .
H11A C11 H11C 109.5 . .
H11B C11 H11C 109.5 . .
C6 C7A C8A 124.8(2) . .
C6 C7A H7C 106.1 . .
C8A C7A H7C 106.1 . .
C6 C7A H7D 106.1 . .
C8A C7A H7D 106.1 . .
H7C C7A H7D 106.3 . .
C9A C8A C7A 117.8(3) . .
C9A C8A H8C 107.8 . .
C7A C8A H8C 107.8 . .
C9A C8A H8D 107.8 . .
C7A C8A H8D 107.8 . .
H8C C8A H8D 107.2 . .
C8A C9A C10A 111.6(4) . .
C8A C9A H9C 109.3 . .
C10A C9A H9C 109.3 . .
C8A C9A H9D 109.3 . .
C10A C9A H9D 109.3 . .
H9C C9A H9D 108.0 . .
C11A C10A C9A 111.9(5) . .
C11A C10A H10C 109.2 . .
C9A C10A H10C 109.2 . .
C11A C10A H10D 109.2 . .
C9A C10A H10D 109.2 . .
H10C C10A H10D 107.9 . .
C10A C11A H11D 109.5 . .
C10A C11A H11E 109.5 . .
H11D C11A H11E 109.5 . .
C10A C11A H11F 109.5 . .
H11D C11A H11F 109.5 . .
H11E C11A H11F 109.5 . .
C13 C12 C17 119.01(14) . .
C13 C12 C1 120.97(13) . .
C17 C12 C1 119.95(13) . .
C14 C13 C12 120.60(16) . .
C14 C13 H13 121.4(12) . .
C12 C13 H13 118.0(12) . .
C13 C14 C15 120.09(16) . .
C13 C14 H14 121.0(14) . .
C15 C14 H14 118.9(14) . .
C16 C15 C14 119.98(16) . .
C16 C15 H15 120.4(12) . .
C14 C15 H15 119.6(12) . .
C15 C16 C17 119.79(17) . .
C15 C16 H16 120.6(13) . .
C17 C16 H16 119.5(13) . .
C16 C17 C12 120.53(15) . .
C16 C17 H17 118.1(12) . .
C12 C17 H17 121.3(12) . .
C23 C18 C19 119.27(16) . .
C23 C18 C1 121.70(14) . .
C19 C18 C1 119.01(15) . .
C20 C19 C18 120.4(2) . .
C20 C19 H19 120.6(15) . .
C18 C19 H19 118.9(15) . .
C21 C20 C19 120.1(2) . .
C21 C20 H20 120.9(19) . .
C19 C20 H20 119.0(19) . .
C20 C21 C22 120.20(19) . .
C20 C21 H21 118.2(16) . .
C22 C21 H21 121.6(16) . .
C21 C22 C23 120.1(2) . .
C21 C22 H22 123.2(15) . .
C23 C22 H22 116.7(16) . .
C18 C23 C22 119.94(19) . .
C18 C23 H23 121.1(13) . .
C22 C23 H23 118.9(13) . .

loop_
_geom_bond_atom_site_label_1
_geom_bond_atom_site_label_2
_geom_bond_distance
_geom_bond_site_symmetry_2
O1 C2 1.2095(18) .
O2 C3 1.2238(18) .
N1 C2 1.363(2) .
N1 C3 1.3953(18) .
N1 C4 1.4677(19) .
N2 C3 1.3466(19) .
N2 C1 1.4597(18) .
N2 H2 0.92(2) .
C1 C18 1.529(2) .
C1 C12 1.530(2) .
C1 C2 1.546(2) .
C4 C5 1.514(2) .
C4 H4A 0.98(2) .
C4 H4B 0.96(2) .
C5 C6 1.516(2) .
C5 H5A 1.000(19) .
C5 H5B 0.96(2) .
C6 C7A 1.508(3) .
C6 C7 1.508(3) .
C6 H6A 1.06(3) .
C6 H6B 0.98(3) .
C7 C8 1.552(3) .
C7 H7A 0.9900 .
C7 H7B 0.9900 .
C8 C9 1.504(4) .
C8 H8A 0.9900 .
C8 H8B 0.9900 .
C9 C10 1.519(3) .
C9 H9A 0.9900 .
C9 H9B 0.9900 .
C10 C11 1.508(4) .
C10 H10A 0.9900 .
C10 H10B 0.9900 .
C11 H11A 0.9800 .
C11 H11B 0.9800 .
C11 H11C 0.9800 .
C7A C8A 1.516(4) .
C7A H7C 0.9900 .
C7A H7D 0.9900 .
C8A C9A 1.497(4) .
C8A H8C 0.9900 .
C8A H8D 0.9900 .
C9A C10A 1.519(4) .
C9A H9C 0.9900 .
C9A H9D 0.9900 .
C10A C11A 1.504(5) .
C10A H10C 0.9900 .
C10A H10D 0.9900 .
C11A H11D 0.9800 .
C11A H11E 0.9800 .
C11A H11F 0.9800 .
C12 C13 1.390(2) .
C12 C17 1.392(2) .
C13 C14 1.381(2) .
C13 H13 0.939(19) .
C14 C15 1.387(3) .
C14 H14 0.96(2) .
C15 C16 1.385(2) .
C15 H15 1.02(2) .
C16 C17 1.389(2) .
C16 H16 1.00(2) .
C17 H17 0.95(2) .
C18 C23 1.380(2) .
C18 C19 1.387(2) .
C19 C20 1.386(3) .
C19 H19 0.92(2) .
C20 C21 1.369(4) .
C20 H20 0.86(3) .
C21 C22 1.376(4) .
C21 H21 0.96(3) .
C22 C23 1.396(3) .
C22 H22 0.99(3) .
C23 H23 1.00(2) .

loop_
_geom_hbond_atom_site_label_D
_geom_hbond_atom_site_label_H
_geom_hbond_atom_site_label_A
_geom_hbond_distance_DH
_geom_hbond_distance_HA
_geom_hbond_distance_DA
_geom_hbond_angle_DHA
_geom_hbond_site_symmetry_A
_geom_hbond_publ_flag
N2 H2 O2 0.92(2) 1.94(2) 2.8615(16) 175.4(19) 5_666 yes

loop_
_geom_torsion_atom_site_label_1
_geom_torsion_atom_site_label_2
_geom_torsion_atom_site_label_3
_geom_torsion_atom_site_label_4
_geom_torsion
_geom_torsion_site_symmetry_1
_geom_torsion_site_symmetry_2
_geom_torsion_site_symmetry_3
_geom_torsion_site_symmetry_4
C3 N2 C1 C18 -107.46(14) . . . .
C3 N2 C1 C12 125.91(13) . . . .
C3 N2 C1 C2 7.31(15) . . . .
C3 N1 C2 O1 -177.40(15) . . . .
C4 N1 C2 O1 7.3(2) . . . .
C3 N1 C2 C1 3.62(16) . . . .
C4 N1 C2 C1 -171.67(13) . . . .
N2 C1 C2 O1 174.72(15) . . . .
C18 C1 C2 O1 -67.0(2) . . . .
C12 C1 C2 O1 57.1(2) . . . .
N2 C1 C2 N1 -6.32(14) . . . .
C18 C1 C2 N1 111.95(13) . . . .
C12 C1 C2 N1 -123.99(13) . . . .
C1 N2 C3 O2 175.76(14) . . . .
C1 N2 C3 N1 -5.64(16) . . . .
C2 N1 C3 O2 179.66(14) . . . .
C4 N1 C3 O2 -5.1(2) . . . .
C2 N1 C3 N2 1.00(17) . . . .
C4 N1 C3 N2 176.22(13) . . . .
C2 N1 C4 C5 89.55(18) . . . .
C3 N1 C4 C5 -85.13(18) . . . .
N1 C4 C5 C6 -170.10(15) . . . .
C4 C5 C6 C7A 174.32(16) . . . .
C4 C5 C6 C7 174.32(16) . . . .
C5 C6 C7 C8 -178.93(18) . . . .
C6 C7 C8 C9 -179.5(2) . . . .
C7 C8 C9 C10 -68.6(3) . . . .
C8 C9 C10 C11 -172.8(3) . . . .
C5 C6 C7A C8A -152.1(4) . . . .
C6 C7A C8A C9A 174.1(4) . . . .
C7A C8A C9A C10A 172.5(5) . . . .
C8A C9A C10A C11A 170.9(9) . . . .
N2 C1 C12 C13 -79.92(17) . . . .
C18 C1 C12 C13 153.07(14) . . . .
C2 C1 C12 C13 31.25(18) . . . .
N2 C1 C12 C17 96.99(16) . . . .
C18 C1 C12 C17 -30.02(19) . . . .
C2 C1 C12 C17 -151.84(14) . . . .
C17 C12 C13 C14 0.5(2) . . . .
C1 C12 C13 C14 177.46(15) . . . .
C12 C13 C14 C15 -0.1(3) . . . .
C13 C14 C15 C16 -0.2(3) . . . .
C14 C15 C16 C17 0.0(3) . . . .
C15 C16 C17 C12 0.4(3) . . . .
C13 C12 C17 C16 -0.7(3) . . . .
C1 C12 C17 C16 -177.67(16) . . . .
N2 C1 C18 C23 -11.0(2) . . . .
C12 C1 C18 C23 115.02(16) . . . .
C2 C1 C18 C23 -120.90(16) . . . .
N2 C1 C18 C19 170.79(15) . . . .
C12 C1 C18 C19 -63.24(19) . . . .
C2 C1 C18 C19 60.84(18) . . . .
C23 C18 C19 C20 -0.6(3) . . . .
C1 C18 C19 C20 177.67(18) . . . .
C18 C19 C20 C21 -0.2(3) . . . .
C19 C20 C21 C22 0.9(4) . . . .
C20 C21 C22 C23 -0.7(4) . . . .
C19 C18 C23 C22 0.8(3) . . . .
C1 C18 C23 C22 -177.44(18) . . . .
C21 C22 C23 C18 -0.2(3) . . . .
